data_7153130
loop_
_publ_author_name
'Guo, Rui'
'Li, Kang-Nan'
'Gong, Liu-Zhu'

_publ_section_title
;
 Catalytic cascade hydroalkoxylation/isomerization/[4 + 2] cycloaddition
 using enyne alcohols as latent dienes or dienophiles.
;
_journal_issue 39
_journal_name_full 'Organic &amp; biomolecular chemistry'
_journal_page_first 6707
_journal_page_last 6712
_journal_paper_doi 10.1039/c3ob41611a
_journal_volume 11
_journal_year 2013
_chemical_formula_sum 'C22 H18 N2 O5'
_chemical_formula_weight 390.38
_chemical_name_systematic
;
?
;
_space_group_IT_number 14
_symmetry_cell_setting monoclinic
_symmetry_space_group_name_Hall '-P 2ybc'
_symmetry_space_group_name_H-M 'P 1 21/c 1'
_atom_sites_solution_hydrogens geom
_atom_sites_solution_primary direct
_atom_sites_solution_secondary difmap
_audit_creation_method SHELXL-97
_cell_angle_alpha 90.00
_cell_angle_beta 105.576(2)
_cell_angle_gamma 90.00
_cell_formula_units_Z 4
_cell_length_a 12.5002(2)
_cell_length_b 21.1067(3)
_cell_length_c 7.44870(10)
_cell_measurement_reflns_used 8237
_cell_measurement_temperature 291(2)
_cell_measurement_theta_max 69.3583
_cell_measurement_theta_min 3.6677
_cell_volume 1893.08(5)
_computing_cell_refinement 'CrysAlisPro (Oxford Diffraction Ltd.)'
_computing_data_collection 'CrysAlisPro (Oxford Diffraction Ltd.)'
_computing_data_reduction 'CrysAlisPro (Oxford Diffraction Ltd.)'
_computing_molecular_graphics 'Ortep-3 (L. J. Farrugia, 2001)'
_computing_publication_material SHELXL-97
_computing_structure_refinement 'SHELXL-97 (Sheldrick, 1997)'
_computing_structure_solution 'SHELXS-97 (Sheldrick, 1997)'
_diffrn_ambient_temperature 291(2)
_diffrn_detector_area_resol_mean 15.9149
_diffrn_measured_fraction_theta_full 0.991
_diffrn_measured_fraction_theta_max 0.991
_diffrn_measurement_device_type 'Gemini S Ultra, Oxford Diffraction'
_diffrn_measurement_method '\w scans'
_diffrn_radiation_monochromator mirror
_diffrn_radiation_source 'Enhance Ultra (Cu) X-ray Source'
_diffrn_radiation_type CuK\a
_diffrn_radiation_wavelength 1.54184
_diffrn_reflns_av_R_equivalents 0.0201
_diffrn_reflns_av_sigmaI/netI 0.0154
_diffrn_reflns_limit_h_max 15
_diffrn_reflns_limit_h_min -15
_diffrn_reflns_limit_k_max 25
_diffrn_reflns_limit_k_min -25
_diffrn_reflns_limit_l_max 8
_diffrn_reflns_limit_l_min -9
_diffrn_reflns_number 16272
_diffrn_reflns_theta_full 69.49
_diffrn_reflns_theta_max 69.49
_diffrn_reflns_theta_min 3.67
_exptl_absorpt_coefficient_mu 0.815
_exptl_absorpt_correction_T_max 0.7921
_exptl_absorpt_correction_T_min 0.7364
_exptl_absorpt_correction_type multi-scan
_exptl_absorpt_process_details
;
CrysAlisPro, Oxford Diffraction Ltd.,
Version 1.171.34.44 (release 25-10-2010 CrysAlis171 .NET)
(compiled Oct 25 2010,18:11:34)
Empirical absorption correction using spherical harmonics,
implemented in SCALE3 ABSPACK scaling algorithm.
;
_exptl_crystal_colour colorless
_exptl_crystal_density_diffrn 1.370
_exptl_crystal_density_method 'not measured'
_exptl_crystal_description block
_exptl_crystal_F_000 816
_exptl_crystal_size_max 0.40
_exptl_crystal_size_mid 0.36
_exptl_crystal_size_min 0.30
_refine_diff_density_max 0.392
_refine_diff_density_min -0.340
_refine_diff_density_rms 0.035
_refine_ls_extinction_method none
_refine_ls_goodness_of_fit_ref 1.036
_refine_ls_hydrogen_treatment constr
_refine_ls_matrix_type full
_refine_ls_number_parameters 263
_refine_ls_number_reflns 3516
_refine_ls_number_restraints 18
_refine_ls_restrained_S_all 1.573
_refine_ls_R_factor_all 0.0496
_refine_ls_R_factor_gt 0.0439
_refine_ls_shift/su_max 0.000
_refine_ls_shift/su_mean 0.000
_refine_ls_structure_factor_coef Fsqd
_refine_ls_weighting_details 'calc w=1/[\s^2^(Fo^2^)+(0.0685P)^2^+0.4720P] where P=(Fo^2^+2Fc^2^)/3'
_refine_ls_weighting_scheme calc
_refine_ls_wR_factor_gt 0.1238
_refine_ls_wR_factor_ref 0.1295
_reflns_number_gt 3038
_reflns_number_total 3516
_reflns_threshold_expression >2sigma(I)
_cod_data_source_file c3ob41611a.txt
_cod_data_source_block 110309
_cod_original_sg_symbol_H-M 'P 21/c'
_cod_database_code 7153130

loop_
_symmetry_equiv_pos_as_xyz
'x, y, z'
'-x, y+1/2, -z+1/2'
'-x, -y, -z'
'x, -y-1/2, z-1/2'

loop_
_atom_site_label
_atom_site_type_symbol
_atom_site_fract_x
_atom_site_fract_y
_atom_site_fract_z
_atom_site_U_iso_or_equiv
_atom_site_adp_type
_atom_site_occupancy
_atom_site_symmetry_multiplicity
_atom_site_calc_flag
_atom_site_refinement_flags
O2 O 0.10265(15) 0.02137(9) 0.6691(3) 0.0610(5) Uani 1 1 d .
O3 O 0.38061(15) 0.06083(9) 0.3950(2) 0.0590(5) Uani 1 1 d .
O1 O 0.26399(16) 0.21001(8) 0.8466(3) 0.0555(5) Uani 1 1 d .
N1 N 0.24554(16) 0.02638(9) 0.5299(3) 0.0457(5) Uani 1 1 d .
C17 C 0.25465(19) -0.03995(11) 0.4977(3) 0.0460(5) Uani 1 1 d .
C15 C 0.17131(18) 0.05214(12) 0.6215(3) 0.0460(5) Uani 1 1 d .
C12 C 0.1945(2) 0.12252(11) 0.6476(3) 0.0457(5) Uani 1 1 d .
H12 H 0.1276 0.1468 0.5872 0.055 Uiso 1 1 calc R
C8 C 0.3450(2) 0.10690(12) 0.9402(3) 0.0489(6) Uani 1 1 d .
H8 H 0.3541 0.0807 1.0435 0.059 Uiso 1 1 calc R
C7 C 0.2390(2) 0.14316(11) 0.8573(3) 0.0464(5) Uani 1 1 d .
C21 C 0.1752(2) -0.13771(13) 0.3683(5) 0.0657(8) Uani 1 1 d .
H21 H 0.1149 -0.1613 0.3007 0.079 Uiso 1 1 calc R
C10 C 0.3907(2) 0.16146(12) 0.6929(3) 0.0504(6) Uani 1 1 d .
H10 H 0.4515 0.1689 0.6355 0.061 Uiso 1 1 calc R
C4 C 0.1519(2) 0.13928(12) 0.9643(3) 0.0496(6) Uani 1 1 d .
C3 C 0.0911(2) 0.19260(14) 0.9849(4) 0.0631(7) Uani 1 1 d .
H3 H 0.1052 0.2310 0.9344 0.076 Uiso 1 1 calc R
C18 C 0.3565(2) -0.06884(13) 0.5672(4) 0.0540(6) Uani 1 1 d .
H18 H 0.4172 -0.0453 0.6334 0.065 Uiso 1 1 calc R
C9 C 0.4242(2) 0.11536(12) 0.8538(3) 0.0497(6) Uani 1 1 d .
C22 C 0.1634(2) -0.07440(13) 0.4014(4) 0.0617(7) Uani 1 1 d .
H22 H 0.0945 -0.0549 0.3592 0.074 Uiso 1 1 calc R
C13 C 0.3555(2) 0.22253(12) 0.7702(4) 0.0568(6) Uani 1 1 d .
H13B H 0.4173 0.2395 0.8663 0.068 Uiso 1 1 calc R
H13A H 0.3340 0.2538 0.6715 0.068 Uiso 1 1 calc R
C11 C 0.2862(2) 0.13529(11) 0.5499(3) 0.0476(6) Uani 1 1 d .
H11 H 0.2602 0.1651 0.4465 0.057 Uiso 1 1 calc R
C16 C 0.31231(19) 0.07206(12) 0.4791(3) 0.0467(5) Uani 1 1 d .
C5 C 0.1288(2) 0.08261(14) 1.0429(4) 0.0586(7) Uani 1 1 d .
H5 H 0.1690 0.0463 1.0333 0.070 Uiso 1 1 calc R
O5 O 0.2123(2) -0.26117(12) 0.2980(5) 0.0991(8) Uani 1 1 d U
N2 N 0.2900(2) -0.23281(13) 0.3972(5) 0.0796(8) Uani 1 1 d U
C6 C 0.0460(3) 0.08016(17) 1.1354(4) 0.0698(8) Uani 1 1 d .
H6 H 0.0306 0.0420 1.1857 0.084 Uiso 1 1 calc R
C19 C 0.3680(2) -0.13249(13) 0.5383(4) 0.0602(7) Uani 1 1 d .
H19 H 0.4358 -0.1527 0.5866 0.072 Uiso 1 1 calc R
C20 C 0.2773(2) -0.16567(13) 0.4363(4) 0.0575(6) Uani 1 1 d U
C14 C 0.5373(2) 0.08610(15) 0.9035(4) 0.0645(7) Uani 1 1 d .
H14A H 0.5472 0.0624 0.7991 0.097 Uiso 1 1 calc R
H14C H 0.5448 0.0583 1.0081 0.097 Uiso 1 1 calc R
H14B H 0.5925 0.1188 0.9352 0.097 Uiso 1 1 calc R
C2 C 0.0099(3) 0.18943(18) 1.0797(5) 0.0762(9) Uani 1 1 d .
H2 H -0.0293 0.2257 1.0933 0.091 Uiso 1 1 calc R
O4 O 0.3785(3) -0.25726(15) 0.4631(6) 0.1407(12) Uani 1 1 d U
C1 C -0.0130(3) 0.13336(19) 1.1533(5) 0.0764(9) Uani 1 1 d .
H1 H -0.0683 0.1313 1.2153 0.092 Uiso 1 1 calc R

loop_
_atom_site_aniso_label
_atom_site_aniso_U_11
_atom_site_aniso_U_22
_atom_site_aniso_U_33
_atom_site_aniso_U_23
_atom_site_aniso_U_13
_atom_site_aniso_U_12
O2 0.0562(10) 0.0608(11) 0.0729(12) -0.0119(9) 0.0292(9) -0.0153(9)
O3 0.0583(11) 0.0675(12) 0.0573(10) -0.0018(8) 0.0258(9) -0.0051(9)
O1 0.0657(11) 0.0414(9) 0.0622(10) -0.0039(7) 0.0222(8) -0.0061(8)
N1 0.0444(10) 0.0453(11) 0.0483(10) -0.0032(8) 0.0141(8) -0.0028(8)
C17 0.0456(12) 0.0472(13) 0.0459(12) -0.0016(10) 0.0136(9) -0.0016(10)
C15 0.0413(12) 0.0510(13) 0.0445(12) -0.0036(10) 0.0095(9) -0.0026(10)
C12 0.0472(12) 0.0445(12) 0.0434(12) 0.0018(9) 0.0086(9) 0.0021(10)
C8 0.0521(13) 0.0492(13) 0.0424(12) 0.0029(10) 0.0075(10) -0.0043(10)
C7 0.0524(13) 0.0402(12) 0.0457(12) -0.0014(9) 0.0114(10) -0.0040(10)
C21 0.0519(15) 0.0534(16) 0.086(2) -0.0116(14) 0.0089(14) -0.0079(12)
C10 0.0513(13) 0.0488(13) 0.0514(13) 0.0018(10) 0.0142(10) -0.0082(10)
C4 0.0504(13) 0.0531(14) 0.0441(12) -0.0044(10) 0.0105(10) -0.0031(11)
C3 0.0595(16) 0.0584(16) 0.0719(17) -0.0088(13) 0.0186(13) -0.0027(12)
C18 0.0440(13) 0.0585(15) 0.0565(14) -0.0063(11) 0.0084(10) -0.0002(11)
C9 0.0497(13) 0.0483(13) 0.0472(12) -0.0013(10) 0.0064(10) -0.0051(10)
C22 0.0447(13) 0.0526(15) 0.0802(18) -0.0050(13) 0.0039(12) 0.0018(11)
C13 0.0637(16) 0.0460(13) 0.0609(15) 0.0009(11) 0.0169(12) -0.0104(12)
C11 0.0533(13) 0.0464(13) 0.0416(11) 0.0063(9) 0.0102(10) -0.0017(10)
C16 0.0456(12) 0.0532(14) 0.0397(11) 0.0022(9) 0.0088(9) -0.0043(10)
C5 0.0606(16) 0.0623(16) 0.0536(14) 0.0054(12) 0.0163(12) -0.0022(13)
O5 0.0913(13) 0.0646(13) 0.1433(19) -0.0276(13) 0.0349(12) -0.0132(11)
N2 0.0711(13) 0.0541(13) 0.116(2) -0.0109(13) 0.0299(13) 0.0033(10)
C6 0.0627(17) 0.090(2) 0.0574(16) 0.0116(15) 0.0170(13) -0.0121(16)
C19 0.0481(14) 0.0603(16) 0.0707(17) -0.0008(13) 0.0135(12) 0.0083(12)
C20 0.0570(14) 0.0498(11) 0.0700(16) -0.0018(11) 0.0246(12) 0.0005(10)
C14 0.0519(15) 0.0710(18) 0.0659(16) 0.0059(14) 0.0077(12) 0.0008(13)
C2 0.0635(18) 0.084(2) 0.086(2) -0.0190(18) 0.0281(16) 0.0021(16)
O4 0.1048(15) 0.0762(15) 0.216(3) -0.0229(17) -0.0009(17) 0.0342(13)
C1 0.0583(17) 0.108(3) 0.0673(18) -0.0078(18) 0.0249(14) -0.0031(17)

loop_
_atom_type_symbol
_atom_type_description
_atom_type_scat_dispersion_real
_atom_type_scat_dispersion_imag
_atom_type_scat_source
C C 0.0181 0.0091 'International Tables Vol C Tables 4.2.6.8 and 6.1.1.4'
H H 0.0000 0.0000 'International Tables Vol C Tables 4.2.6.8 and 6.1.1.4'
N N 0.0311 0.0180 'International Tables Vol C Tables 4.2.6.8 and 6.1.1.4'
O O 0.0492 0.0322 'International Tables Vol C Tables 4.2.6.8 and 6.1.1.4'

loop_
_geom_angle_atom_site_label_1
_geom_angle_atom_site_label_2
_geom_angle_atom_site_label_3
_geom_angle
C13 O1 C7 114.04(19)
C16 N1 C15 112.8(2)
C16 N1 C17 123.5(2)
C15 N1 C17 123.7(2)
C22 C17 C18 120.8(2)
C22 C17 N1 120.7(2)
C18 C17 N1 118.4(2)
O2 C15 N1 123.5(2)
O2 C15 C12 128.2(2)
N1 C15 C12 108.32(19)
C15 C12 C11 104.58(19)
C15 C12 C7 113.81(19)
C11 C12 C7 108.15(19)
C15 C12 H12 110.0
C11 C12 H12 110.0
C7 C12 H12 110.0
C9 C8 C7 114.8(2)
C9 C8 H8 122.6
C7 C8 H8 122.6
O1 C7 C8 109.71(19)
O1 C7 C4 106.07(19)
C8 C7 C4 115.6(2)
O1 C7 C12 103.83(18)
C8 C7 C12 107.67(19)
C4 C7 C12 113.24(19)
C20 C21 C22 119.0(3)
C20 C21 H21 120.5
C22 C21 H21 120.5
C9 C10 C13 106.9(2)
C9 C10 C11 108.57(19)
C13 C10 C11 106.6(2)
C9 C10 H10 111.5
C13 C10 H10 111.5
C11 C10 H10 111.5
C3 C4 C5 117.9(3)
C3 C4 C7 120.4(2)
C5 C4 C7 121.7(2)
C2 C3 C4 121.0(3)
C2 C3 H3 119.5
C4 C3 H3 119.5
C19 C18 C17 119.8(2)
C19 C18 H18 120.1
C17 C18 H18 120.1
C8 C9 C14 127.0(2)
C8 C9 C10 112.7(2)
C14 C9 C10 120.3(2)
C21 C22 C17 119.5(2)
C21 C22 H22 120.2
C17 C22 H22 120.2
O1 C13 C10 109.6(2)
O1 C13 H13B 109.7
C10 C13 H13B 109.7
O1 C13 H13A 109.7
C10 C13 H13A 109.7
H13B C13 H13A 108.2
C16 C11 C12 105.69(19)
C16 C11 C10 109.6(2)
C12 C11 C10 109.57(19)
C16 C11 H11 110.6
C12 C11 H11 110.6
C10 C11 H11 110.6
O3 C16 N1 124.3(2)
O3 C16 C11 127.3(2)
N1 C16 C11 108.5(2)
C6 C5 C4 120.3(3)
C6 C5 H5 119.8
C4 C5 H5 119.8
O4 N2 O5 122.6(3)
O4 N2 C20 118.2(3)
O5 N2 C20 119.2(3)
C1 C6 C5 120.7(3)
C1 C6 H6 119.7
C5 C6 H6 119.7
C18 C19 C20 118.6(2)
C18 C19 H19 120.7
C20 C19 H19 120.7
C21 C20 C19 122.1(3)
C21 C20 N2 118.8(3)
C19 C20 N2 119.0(3)
C9 C14 H14A 109.5
C9 C14 H14C 109.5
H14A C14 H14C 109.5
C9 C14 H14B 109.5
H14A C14 H14B 109.5
H14C C14 H14B 109.5
C1 C2 C3 120.5(3)
C1 C2 H2 119.7
C3 C2 H2 119.7
C2 C1 C6 119.6(3)
C2 C1 H1 120.2
C6 C1 H1 120.2

loop_
_geom_bond_atom_site_label_1
_geom_bond_atom_site_label_2
_geom_bond_distance
O2 C15 1.203(3)
O3 C16 1.210(3)
O1 C13 1.433(3)
O1 C7 1.452(3)
N1 C16 1.393(3)
N1 C15 1.401(3)
N1 C17 1.430(3)
C17 C22 1.380(4)
C17 C18 1.381(3)
C15 C12 1.516(3)
C12 C11 1.538(3)
C12 C7 1.572(3)
C12 H12 0.9800
C8 C9 1.330(4)
C8 C7 1.510(3)
C8 H8 0.9300
C7 C4 1.515(3)
C21 C20 1.373(4)
C21 C22 1.374(4)
C21 H21 0.9300
C10 C9 1.513(3)
C10 C13 1.524(4)
C10 C11 1.549(3)
C10 H10 0.9800
C4 C3 1.389(4)
C4 C5 1.395(4)
C3 C2 1.385(4)
C3 H3 0.9300
C18 C19 1.374(4)
C18 H18 0.9300
C9 C14 1.495(4)
C22 H22 0.9300
C13 H13B 0.9700
C13 H13A 0.9700
C11 C16 1.503(3)
C11 H11 0.9800
C5 C6 1.390(4)
C5 H5 0.9300
O5 N2 1.210(4)
N2 O4 1.199(4)
N2 C20 1.464(4)
C6 C1 1.370(5)
C6 H6 0.9300
C19 C20 1.375(4)
C19 H19 0.9300
C14 H14A 0.9600
C14 H14C 0.9600
C14 H14B 0.9600
C2 C1 1.367(5)
C2 H2 0.9300
C1 H1 0.9300

loop_
_geom_torsion_atom_site_label_1
_geom_torsion_atom_site_label_2
_geom_torsion_atom_site_label_3
_geom_torsion_atom_site_label_4
_geom_torsion
C16 N1 C17 C22 -125.2(3)
C15 N1 C17 C22 57.1(3)
C16 N1 C17 C18 55.6(3)
C15 N1 C17 C18 -122.2(3)
C16 N1 C15 O2 176.3(2)
C17 N1 C15 O2 -5.8(4)
C16 N1 C15 C12 -4.0(2)
C17 N1 C15 C12 173.9(2)
O2 C15 C12 C11 -177.0(2)
N1 C15 C12 C11 3.3(2)
O2 C15 C12 C7 65.2(3)
N1 C15 C12 C7 -114.5(2)
C13 O1 C7 C8 46.9(3)
C13 O1 C7 C4 172.47(19)
C13 O1 C7 C12 -67.9(2)
C9 C8 C7 O1 -54.4(3)
C9 C8 C7 C4 -174.3(2)
C9 C8 C7 C12 57.9(3)
C15 C12 C7 O1 175.18(19)
C11 C12 C7 O1 59.5(2)
C15 C12 C7 C8 58.9(3)
C11 C12 C7 C8 -56.8(2)
C15 C12 C7 C4 -70.2(3)
C11 C12 C7 C4 174.04(19)
O1 C7 C4 C3 17.7(3)
C8 C7 C4 C3 139.5(2)
C12 C7 C4 C3 -95.5(3)
O1 C7 C4 C5 -163.1(2)
C8 C7 C4 C5 -41.3(3)
C12 C7 C4 C5 83.7(3)
C5 C4 C3 C2 -0.3(4)
C7 C4 C3 C2 178.9(2)
C22 C17 C18 C19 0.9(4)
N1 C17 C18 C19 -179.9(2)
C7 C8 C9 C14 179.9(2)
C7 C8 C9 C10 1.5(3)
C13 C10 C9 C8 54.7(3)
C11 C10 C9 C8 -59.9(3)
C13 C10 C9 C14 -123.7(3)
C11 C10 C9 C14 121.6(3)
C20 C21 C22 C17 1.7(5)
C18 C17 C22 C21 -2.5(4)
N1 C17 C22 C21 178.3(3)
C7 O1 C13 C10 8.7(3)
C9 C10 C13 O1 -60.0(3)
C11 C10 C13 O1 56.0(3)
C15 C12 C11 C16 -1.6(2)
C7 C12 C11 C16 120.0(2)
C15 C12 C11 C10 -119.6(2)
C7 C12 C11 C10 2.0(3)
C9 C10 C11 C16 -60.5(3)
C13 C10 C11 C16 -175.37(19)
C9 C10 C11 C12 55.1(3)
C13 C10 C11 C12 -59.8(2)
C15 N1 C16 O3 -178.3(2)
C17 N1 C16 O3 3.8(4)
C15 N1 C16 C11 3.0(3)
C17 N1 C16 C11 -175.0(2)
C12 C11 C16 O3 -179.4(2)
C10 C11 C16 O3 -61.4(3)
C12 C11 C16 N1 -0.7(2)
C10 C11 C16 N1 117.3(2)
C3 C4 C5 C6 1.1(4)
C7 C4 C5 C6 -178.0(2)
C4 C5 C6 C1 -1.0(4)
C17 C18 C19 C20 1.4(4)
C22 C21 C20 C19 0.6(5)
C22 C21 C20 N2 -178.7(3)
C18 C19 C20 C21 -2.2(5)
C18 C19 C20 N2 177.1(3)
O4 N2 C20 C21 -177.3(4)
O5 N2 C20 C21 3.8(5)
O4 N2 C20 C19 3.4(5)
O5 N2 C20 C19 -175.5(3)
C4 C3 C2 C1 -0.7(5)
C3 C2 C1 C6 0.9(5)
C5 C6 C1 C2 -0.1(5)
